data_7215820
loop_
_publ_author_name
'Sutton, Ashley L.'
'Abrahams, Brendan F.'
'D'Alessandro, Deanna M.'
'Elliott, Robert W.'
'Hudson, Timothy A.'
'Robson, Richard'
'Usov, Pavel M.'

_publ_section_title
;
 Structural and optical investigations of charge transfer complexes
 involving the F4TCNQ dianion
;
_journal_name_full CrystEngComm
_journal_paper_doi 10.1039/c4ce00289j
_journal_year 2014
_chemical_formula_sum 'C48 H30 F4 N6'
_chemical_formula_weight 766.78
_chemical_name_systematic
;
 ?
;
_space_group_IT_number 2
_symmetry_cell_setting triclinic
_symmetry_space_group_name_Hall '-P 1'
_symmetry_space_group_name_H-M 'P -1'
_atom_sites_solution_hydrogens geom
_atom_sites_solution_primary direct
_atom_sites_solution_secondary difmap
_audit_creation_method SHELXL-97
_cell_angle_alpha 105.302(10)
_cell_angle_beta 98.243(10)
_cell_angle_gamma 102.661(10)
_cell_formula_units_Z 1
_cell_length_a 7.2739(9)
_cell_length_b 8.9106(11)
_cell_length_c 14.8749(18)
_cell_measurement_reflns_used 1270
_cell_measurement_temperature 130(2)
_cell_measurement_theta_max 70.5942
_cell_measurement_theta_min 3.1505
_cell_volume 886.3(2)
_computing_cell_refinement
;
CrysAlisPro, Agilent Technologies,
Version 1.171.36.20 (release 27-06-2012 CrysAlis171 .NET)
(compiled Jul 11 2012,15:38:31)
;
_computing_data_collection
;
CrysAlisPro, Agilent Technologies,
Version 1.171.36.20 (release 27-06-2012 CrysAlis171 .NET)
(compiled Jul 11 2012,15:38:31)
;
_computing_data_reduction
;
CrysAlisPro, Agilent Technologies,
Version 1.171.36.20 (release 27-06-2012 CrysAlis171 .NET)
(compiled Jul 11 2012,15:38:31)
;
_computing_structure_refinement 'SHELXL-97 (Sheldrick, 1997)'
_computing_structure_solution 'SHELXS-97 (Sheldrick, 1997)'
_diffrn_ambient_temperature 130.4(9)
_diffrn_detector_area_resol_mean 16.0711
_diffrn_measured_fraction_theta_full 0.992
_diffrn_measured_fraction_theta_max 0.992
_diffrn_measurement_device_type 'Xcalibur, Sapphire3'
_diffrn_measurement_method '\w scans'
_diffrn_radiation_monochromator graphite
_diffrn_radiation_source 'Enhance (Cu) X-ray Source'
_diffrn_radiation_type 'Cu K\a'
_diffrn_radiation_wavelength 1.5418
_diffrn_reflns_av_R_equivalents 0.0469
_diffrn_reflns_av_sigmaI/netI 0.0895
_diffrn_reflns_limit_h_max 7
_diffrn_reflns_limit_h_min -8
_diffrn_reflns_limit_k_max 7
_diffrn_reflns_limit_k_min -10
_diffrn_reflns_limit_l_max 17
_diffrn_reflns_limit_l_min -16
_diffrn_reflns_number 5084
_diffrn_reflns_theta_full 67.48
_diffrn_reflns_theta_max 67.48
_diffrn_reflns_theta_min 3.15
_exptl_absorpt_coefficient_mu 0.834
_exptl_absorpt_correction_T_max 0.990
_exptl_absorpt_correction_T_min 0.934
_exptl_absorpt_correction_type gaussian
_exptl_absorpt_process_details
;
CrysAlisPro, Agilent Technologies,
Version 1.171.36.20 (release 27-06-2012 CrysAlis171 .NET)
(compiled Jul 11 2012,15:38:31)
Numerical absorption correction based on gaussian integration over
            a multifaceted crystal model
;
_exptl_crystal_colour Black
_exptl_crystal_density_diffrn 1.437
_exptl_crystal_density_method 'not measured'
_exptl_crystal_description Shard
_exptl_crystal_F_000 396
_exptl_crystal_size_max 0.1511
_exptl_crystal_size_mid 0.0380
_exptl_crystal_size_min 0.0124
_refine_diff_density_max 0.269
_refine_diff_density_min -0.376
_refine_diff_density_rms 0.069
_refine_ls_extinction_method none
_refine_ls_goodness_of_fit_ref 0.971
_refine_ls_hydrogen_treatment constr
_refine_ls_matrix_type full
_refine_ls_number_parameters 262
_refine_ls_number_reflns 3167
_refine_ls_number_restraints 0
_refine_ls_restrained_S_all 0.971
_refine_ls_R_factor_all 0.1090
_refine_ls_R_factor_gt 0.0636
_refine_ls_shift/su_max 0.000
_refine_ls_shift/su_mean 0.000
_refine_ls_structure_factor_coef Fsqd
_refine_ls_weighting_details 'calc w=1/[\s^2^(Fo^2^)+(0.1000P)^2^+0.1276P] where P=(Fo^2^+2Fc^2^)/3'
_refine_ls_weighting_scheme calc
_refine_ls_wR_factor_gt 0.1595
_refine_ls_wR_factor_ref 0.2110
_reflns_number_gt 1867
_reflns_number_total 3167
_reflns_threshold_expression >2sigma(I)
_cod_data_source_file c4ce00289j2.cif
_cod_data_source_block 2F4TCNQ
_cod_depositor_comments
;
The following automatic conversions were performed:

'_symmetry_cell_setting' value 'Triclinic' changed to 'triclinic'
according to
/usr/data/users/saulius/crontab/automatic-downloads/rss-feeds/RSC/lib/dictionaries/cif_core.dic
dictionary named 'cif_core.dic' version 2.4.2 from
2011-04-26.

'_refine_ls_hydrogen_treatment' value 'Constr' changed
to 'constr' according to
/usr/data/users/saulius/crontab/automatic-downloads/rss-feeds/RSC/lib/dictionaries/cif_core.dic
dictionary named 'cif_core.dic' version 2.4.2 from 2011-04-26.

Automatic conversion script
Id: cif_fix_values 2281 2013-09-26 08:29:07Z andrius 
;
_cod_original_cell_volume 886.34(19)
_cod_original_sg_symbol_H-M P-1
_cod_database_code 7215820

loop_
_symmetry_equiv_pos_as_xyz
'x, y, z'
'-x, -y, -z'

loop_
_atom_site_label
_atom_site_type_symbol
_atom_site_fract_x
_atom_site_fract_y
_atom_site_fract_z
_atom_site_U_iso_or_equiv
_atom_site_adp_type
_atom_site_occupancy
_atom_site_symmetry_multiplicity
_atom_site_calc_flag
_atom_site_refinement_flags
F2 F 0.0593(3) 0.4742(3) 0.67845(14) 0.0430(6) Uani 1 1 d .
F1 F -0.2049(3) 0.6095(3) 0.62866(15) 0.0452(6) Uani 1 1 d .
C23 C -0.1043(5) 0.5589(5) 0.5623(3) 0.0365(8) Uani 1 1 d .
C20 C -0.3576(5) 0.6510(4) 0.3497(3) 0.0379(9) Uani 1 1 d .
C22 C -0.1474(5) 0.5765(4) 0.4722(2) 0.0357(8) Uani 1 1 d .
N3 N -0.4140(5) 0.6582(4) 0.2748(2) 0.0474(8) Uani 1 1 d .
N2 N -0.5058(5) 0.7724(4) 0.5515(2) 0.0475(9) Uani 1 1 d .
C19 C -0.4095(5) 0.7151(5) 0.5058(3) 0.0388(9) Uani 1 1 d .
C24 C 0.0334(5) 0.4856(5) 0.5881(3) 0.0381(9) Uani 1 1 d .
C21 C -0.2961(5) 0.6510(4) 0.4438(3) 0.0354(8) Uani 1 1 d .
N1 N 0.1542(4) 0.8727(4) 0.2863(2) 0.0377(7) Uani 1 1 d .
C16 C 0.0316(5) 0.9757(4) 0.4549(2) 0.0350(8) Uani 1 1 d .
C13 C 0.2227(5) 0.8177(4) 0.1962(3) 0.0377(9) Uani 1 1 d .
H13 H 0.2801 0.7274 0.2016 0.045 Uiso 1 1 calc R
C1 C 0.0528(6) 0.7470(5) 0.1104(3) 0.0390(9) Uani 1 1 d .
C5 C -0.1122(6) 0.7352(5) -0.0446(3) 0.0465(10) Uani 1 1 d .
H5 H -0.1199 0.7778 -0.0968 0.056 Uiso 1 1 calc R
C17 C 0.1844(5) 0.9019(5) 0.4498(3) 0.0393(9) Uani 1 1 d .
H17 H 0.2479 0.8858 0.5055 0.047 Uiso 1 1 calc R
C15 C -0.0528(5) 0.9975(4) 0.3708(3) 0.0378(9) Uani 1 1 d .
H15 H -0.1539 1.0492 0.3709 0.045 Uiso 1 1 calc R
C18 C 0.2419(5) 0.8535(5) 0.3665(3) 0.0385(9) Uani 1 1 d .
H18 H 0.3461 0.8053 0.3651 0.046 Uiso 1 1 calc R
C3 C -0.2418(6) 0.5420(5) 0.0297(3) 0.0475(10) Uani 1 1 d .
H3 H -0.3396 0.4509 0.0286 0.057 Uiso 1 1 calc R
C7 C 0.3834(6) 0.9502(5) 0.1867(3) 0.0406(9) Uani 1 1 d .
C12 C 0.5186(6) 0.9030(5) 0.1354(3) 0.0448(10) Uani 1 1 d .
H12 H 0.5123 0.7916 0.1112 0.054 Uiso 1 1 calc R
C14 C 0.0084(5) 0.9450(5) 0.2878(3) 0.0398(9) Uani 1 1 d .
H14 H -0.0520 0.9594 0.2309 0.048 Uiso 1 1 calc R
C8 C 0.3964(6) 1.1132(5) 0.2222(3) 0.0464(10) Uani 1 1 d .
H8 H 0.3059 1.1469 0.2575 0.056 Uiso 1 1 calc R
C10 C 0.6725(6) 1.1792(5) 0.1549(3) 0.0508(11) Uani 1 1 d .
H10 H 0.7708 1.2574 0.1436 0.061 Uiso 1 1 calc R
C6 C 0.0402(6) 0.8084(5) 0.0338(3) 0.0449(10) Uani 1 1 d .
H6 H 0.1362 0.9008 0.0351 0.054 Uiso 1 1 calc R
C2 C -0.0908(6) 0.6135(5) 0.1080(3) 0.0441(10) Uani 1 1 d .
H2 H -0.0851 0.5713 0.1604 0.053 Uiso 1 1 calc R
C11 C 0.6612(6) 1.0176(6) 0.1199(3) 0.0506(11) Uani 1 1 d .
H11 H 0.7524 0.9848 0.0847 0.061 Uiso 1 1 calc R
C9 C 0.5413(6) 1.2279(5) 0.2064(3) 0.0507(11) Uani 1 1 d .
H9 H 0.5498 1.3396 0.2310 0.061 Uiso 1 1 calc R
C4 C -0.2523(6) 0.6013(5) -0.0472(3) 0.0460(10) Uani 1 1 d .
H4 H -0.3553 0.5502 -0.1014 0.055 Uiso 1 1 calc R

loop_
_atom_site_aniso_label
_atom_site_aniso_U_11
_atom_site_aniso_U_22
_atom_site_aniso_U_33
_atom_site_aniso_U_23
_atom_site_aniso_U_13
_atom_site_aniso_U_12
F2 0.0471(13) 0.0542(14) 0.0338(11) 0.0204(10) 0.0076(10) 0.0184(11)
F1 0.0470(13) 0.0582(15) 0.0382(12) 0.0189(10) 0.0127(10) 0.0226(11)
C23 0.0326(19) 0.044(2) 0.037(2) 0.0144(16) 0.0131(16) 0.0127(16)
C20 0.034(2) 0.036(2) 0.046(2) 0.0138(17) 0.0067(17) 0.0133(16)
C22 0.0325(19) 0.039(2) 0.035(2) 0.0128(16) 0.0049(15) 0.0069(16)
N3 0.054(2) 0.053(2) 0.0413(19) 0.0179(16) 0.0072(16) 0.0240(17)
N2 0.046(2) 0.063(2) 0.0433(19) 0.0243(17) 0.0126(16) 0.0216(18)
C19 0.034(2) 0.044(2) 0.038(2) 0.0192(17) 0.0027(17) 0.0067(17)
C24 0.039(2) 0.040(2) 0.034(2) 0.0166(16) 0.0027(16) 0.0057(17)
C21 0.037(2) 0.035(2) 0.036(2) 0.0158(16) 0.0014(16) 0.0093(16)
N1 0.0398(18) 0.0431(18) 0.0352(17) 0.0157(14) 0.0126(14) 0.0138(14)
C16 0.0333(19) 0.037(2) 0.036(2) 0.0121(16) 0.0117(15) 0.0081(16)
C13 0.042(2) 0.039(2) 0.0336(19) 0.0111(16) 0.0075(16) 0.0127(17)
C1 0.042(2) 0.042(2) 0.034(2) 0.0095(16) 0.0103(16) 0.0117(17)
C5 0.046(2) 0.063(3) 0.040(2) 0.026(2) 0.0091(18) 0.020(2)
C17 0.041(2) 0.047(2) 0.035(2) 0.0155(17) 0.0104(16) 0.0154(18)
C15 0.036(2) 0.041(2) 0.041(2) 0.0160(17) 0.0080(16) 0.0143(17)
C18 0.036(2) 0.046(2) 0.040(2) 0.0195(17) 0.0114(16) 0.0141(17)
C3 0.045(2) 0.050(3) 0.046(2) 0.0142(19) 0.0125(19) 0.009(2)
C7 0.040(2) 0.045(2) 0.035(2) 0.0136(17) 0.0048(16) 0.0066(17)
C12 0.051(2) 0.047(2) 0.041(2) 0.0156(18) 0.0133(19) 0.0180(19)
C14 0.042(2) 0.050(2) 0.034(2) 0.0173(17) 0.0095(16) 0.0191(18)
C8 0.046(2) 0.046(2) 0.046(2) 0.0095(18) 0.0112(19) 0.0142(19)
C10 0.050(3) 0.048(2) 0.051(3) 0.019(2) 0.011(2) 0.003(2)
C6 0.039(2) 0.052(2) 0.042(2) 0.0145(19) 0.0097(17) 0.0076(18)
C2 0.045(2) 0.050(2) 0.033(2) 0.0113(17) 0.0049(17) 0.0079(19)
C11 0.044(2) 0.063(3) 0.051(2) 0.024(2) 0.016(2) 0.015(2)
C9 0.058(3) 0.041(2) 0.050(2) 0.0144(19) 0.007(2) 0.008(2)
C4 0.044(2) 0.051(2) 0.036(2) 0.0021(18) 0.0069(17) 0.0126(19)

loop_
_atom_type_symbol
_atom_type_description
_atom_type_scat_dispersion_real
_atom_type_scat_dispersion_imag
_atom_type_scat_source
C C 0.0181 0.0091 'International Tables Vol C Tables 4.2.6.8 and 6.1.1.4'
H H 0.0000 0.0000 'International Tables Vol C Tables 4.2.6.8 and 6.1.1.4'
N N 0.0311 0.0180 'International Tables Vol C Tables 4.2.6.8 and 6.1.1.4'
F F 0.0727 0.0534 'International Tables Vol C Tables 4.2.6.8 and 6.1.1.4'

loop_
_geom_angle_atom_site_label_1
_geom_angle_atom_site_label_2
_geom_angle_atom_site_label_3
_geom_angle
_geom_angle_site_symmetry_1
_geom_angle_site_symmetry_3
F1 C23 C24 116.5(3) . .
F1 C23 C22 120.2(3) . .
C24 C23 C22 123.3(3) . .
N3 C20 C21 175.7(4) . .
C23 C22 C24 112.7(3) . 2_566
C23 C22 C21 123.5(3) . .
C24 C22 C21 123.8(3) 2_566 .
N2 C19 C21 175.1(4) . .
F2 C24 C23 117.3(3) . .
F2 C24 C22 118.7(3) . 2_566
C23 C24 C22 124.0(3) . 2_566
C20 C21 C19 112.5(3) . .
C20 C21 C22 123.8(3) . .
C19 C21 C22 123.3(3) . .
C18 N1 C14 120.1(3) . .
C18 N1 C13 119.2(3) . .
C14 N1 C13 120.6(3) . .
C15 C16 C17 116.3(3) . .
C15 C16 C16 123.4(4) . 2_576
C17 C16 C16 120.3(4) . 2_576
N1 C13 C7 111.3(3) . .
N1 C13 C1 110.6(3) . .
C7 C13 C1 114.5(3) . .
C2 C1 C6 119.0(4) . .
C2 C1 C13 118.6(3) . .
C6 C1 C13 122.4(3) . .
C4 C5 C6 120.4(4) . .
C18 C17 C16 121.0(4) . .
C14 C15 C16 120.8(3) . .
N1 C18 C17 121.1(4) . .
C2 C3 C4 120.8(4) . .
C8 C7 C12 119.0(4) . .
C8 C7 C13 123.4(4) . .
C12 C7 C13 117.6(4) . .
C11 C12 C7 120.1(4) . .
N1 C14 C15 120.6(3) . .
C7 C8 C9 120.4(4) . .
C11 C10 C9 120.1(4) . .
C5 C6 C1 120.2(4) . .
C3 C2 C1 120.2(4) . .
C10 C11 C12 120.5(4) . .
C10 C9 C8 119.9(4) . .
C5 C4 C3 119.4(4) . .

loop_
_geom_bond_atom_site_label_1
_geom_bond_atom_site_label_2
_geom_bond_distance
_geom_bond_site_symmetry_2
F2 C24 1.364(4) .
F1 C23 1.353(4) .
C23 C24 1.374(5) .
C23 C22 1.390(5) .
C20 N3 1.154(5) .
C20 C21 1.407(5) .
C22 C24 1.396(5) 2_566
C22 C21 1.456(5) .
N2 C19 1.150(5) .
C19 C21 1.415(5) .
C24 C22 1.396(5) 2_566
N1 C18 1.341(5) .
N1 C14 1.356(5) .
N1 C13 1.495(4) .
C16 C15 1.392(5) .
C16 C17 1.412(5) .
C16 C16 1.469(7) 2_576
C13 C7 1.520(5) .
C13 C1 1.528(5) .
C1 C2 1.389(5) .
C1 C6 1.388(5) .
C5 C4 1.376(5) .
C5 C6 1.387(5) .
C17 C18 1.356(5) .
C15 C14 1.374(5) .
C3 C2 1.380(5) .
C3 C4 1.379(6) .
C7 C8 1.384(5) .
C7 C12 1.398(5) .
C12 C11 1.379(5) .
C8 C9 1.392(6) .
C10 C11 1.375(6) .
C10 C9 1.378(6) .
